data_4062359
loop_
_publ_author_name
'Dakternieks, Dainis'
'Duthie, Andrew'
'Smyth, Douglas R.'
'Stapleton, Clynton P. D.'
'Tiekink, Edward R. T.'

_publ_section_title
;
 Steric Control over Molecular Structure and Supramolecular Association
 Exerted by Tin- and Ligand-Bound Groups in Diorganotin Carboxylates
;
_journal_issue 22
_journal_name_full Organometallics
_journal_page_first 4599
_journal_page_last 4603
_journal_paper_doi 10.1021/om0340140
_journal_volume 22
_journal_year 2003
_chemical_formula_moiety 'C24 H18 N2 O4 Sn '
_chemical_formula_sum 'C24 H18 N2 O4 Sn'
_chemical_formula_weight 517.11
_space_group_IT_number 88
_symmetry_cell_setting tetragonal
_symmetry_space_group_name_Hall '-I 4ad'
_symmetry_space_group_name_H-M 'I 41/a :2'
_cell_angle_alpha 90
_cell_angle_beta 90
_cell_angle_gamma 90
_cell_formula_units_Z 8
_cell_length_a 15.869(4)
_cell_length_b 15.869
_cell_length_c 16.679(2)
_cell_measurement_temperature 173
_cell_volume 4200.2(8)
_diffrn_ambient_temperature 173
_exptl_crystal_density_diffrn 1.635
_cod_original_sg_symbol_H-M 'I 41/a'
_cod_original_formula_sum 'C24 H18 N2 O4 Sn '
_cod_database_code 4062359

loop_
_symmetry_equiv_pos_as_xyz
'x, y, z'
'-x, -y+1/2, z'
'-y+3/4, x+1/4, z+1/4'
'y+1/4, -x+1/4, z+1/4'
'x+1/2, y+1/2, z+1/2'
'-x+1/2, -y+1, z+1/2'
'-y+5/4, x+3/4, z+3/4'
'y+3/4, -x+3/4, z+3/4'
'-x, -y, -z'
'x, y-1/2, -z'
'y-3/4, -x-1/4, -z-1/4'
'-y-1/4, x-1/4, -z-1/4'
'-x+1/2, -y+1/2, -z+1/2'
'x+1/2, y, -z+1/2'
'y-1/4, -x+1/4, -z+1/4'
'-y+1/4, x+1/4, -z+1/4'

loop_
_atom_site_label
_atom_site_type_symbol
_atom_site_fract_x
_atom_site_fract_y
_atom_site_fract_z
_atom_site_U_iso_or_equiv
_atom_site_adp_type
_atom_site_occupancy
_atom_site_symmetry_multiplicity
_atom_site_calc_flag
_atom_site_refinement_flags
_atom_site_disorder_assembly
_atom_site_disorder_group
Sn Sn 0.5000 0.2500 0.131362(14) 0.02294(9) Uani 1 2 d S . .
O1 O 0.43963(13) 0.13507(13) 0.10203(12) 0.0288(4) Uani 1 1 d . . .
O2 O 0.34920(16) 0.06498(15) 0.02475(14) 0.0449(6) Uani 1 1 d . . .
N1 N 0.40968(15) 0.27872(15) 0.02621(13) 0.0229(5) Uani 1 1 d . . .
C1 C 0.38387(19) 0.1295(2) 0.04540(17) 0.0278(6) Uani 1 1 d . . .
C2 C 0.36209(18) 0.21216(18) 0.00500(16) 0.0239(6) Uani 1 1 d . . .
C3 C 0.2972(2) 0.2188(2) -0.04968(17) 0.0305(7) Uani 1 1 d . . .
H3 H 0.2649 0.1709 -0.0644 0.037 Uiso 1 1 calc R . .
C4 C 0.2803(2) 0.2983(2) -0.08316(17) 0.0322(7) Uani 1 1 d . . .
H4 H 0.2357 0.3053 -0.1205 0.039 Uiso 1 1 calc R . .
C5 C 0.3290(2) 0.3650(2) -0.06100(17) 0.0316(7) Uani 1 1 d . . .
H5 H 0.3186 0.4191 -0.0834 0.038 Uiso 1 1 calc R . .
C6 C 0.39273(19) 0.35451(19) -0.00667(16) 0.0276(6) Uani 1 1 d . . .
H6 H 0.4259 0.4018 0.0083 0.033 Uiso 1 1 calc R . .
C7 C 0.41690(18) 0.31396(19) 0.21288(16) 0.0273(6) Uani 1 1 d . . .
C8 C 0.4549(2) 0.34556(19) 0.28196(16) 0.0291(6) Uani 1 1 d . . .
H8 H 0.5137 0.3374 0.2898 0.035 Uiso 1 1 calc R . .
C9 C 0.4087(2) 0.3888(2) 0.33966(17) 0.0320(7) Uani 1 1 d . . .
H9 H 0.4359 0.4104 0.3861 0.038 Uiso 1 1 calc R . .
C10 C 0.3236(2) 0.4002(2) 0.32926(18) 0.0390(8) Uani 1 1 d . . .
H10 H 0.2916 0.4289 0.3689 0.047 Uiso 1 1 calc R . .
C11 C 0.2848(2) 0.3697(2) 0.2611(2) 0.0464(9) Uani 1 1 d . . .
H11 H 0.2261 0.3785 0.2534 0.056 Uiso 1 1 calc R . .
C12 C 0.3314(2) 0.3261(3) 0.20325(18) 0.0418(8) Uani 1 1 d . . .
H12 H 0.3039 0.3046 0.1569 0.050 Uiso 1 1 calc R . .

loop_
_atom_site_aniso_label
_atom_site_aniso_U_11
_atom_site_aniso_U_22
_atom_site_aniso_U_33
_atom_site_aniso_U_23
_atom_site_aniso_U_13
_atom_site_aniso_U_12
Sn 0.02323(18) 0.02294(18) 0.02264(13) 0.000 0.000 -0.00090(15)
O1 0.0303(13) 0.0218(13) 0.0343(10) 0.0046(8) -0.0024(8) -0.0036(11)
O2 0.0528(19) 0.0222(15) 0.0598(15) 0.0000(11) -0.0114(12) -0.0114(14)
N1 0.0233(16) 0.0230(15) 0.0223(10) -0.0003(9) -0.0012(9) -0.0018(13)
C1 0.026(2) 0.0237(19) 0.0339(14) 0.0002(12) 0.0037(12) -0.0017(16)
C2 0.0267(18) 0.0214(18) 0.0237(12) -0.0020(11) 0.0022(12) -0.0011(16)
C3 0.0274(19) 0.0312(19) 0.0329(14) -0.0056(12) -0.0031(12) -0.0033(16)
C4 0.026(2) 0.038(2) 0.0326(15) -0.0001(13) -0.0061(13) -0.0003(18)
C5 0.035(2) 0.028(2) 0.0316(15) 0.0040(12) 0.0028(13) 0.0029(17)
C6 0.0313(19) 0.0229(18) 0.0286(13) 0.0000(12) -0.0027(12) -0.0011(14)
C7 0.0262(19) 0.031(2) 0.0251(13) 0.0012(11) 0.0001(11) 0.0026(17)
C8 0.034(2) 0.0241(18) 0.0295(13) 0.0010(12) -0.0029(12) -0.0023(16)
C9 0.045(2) 0.022(2) 0.0282(13) -0.0024(12) -0.0012(13) -0.0018(18)
C10 0.041(2) 0.043(3) 0.0329(15) -0.0038(14) 0.0085(14) 0.006(2)
C11 0.025(2) 0.068(3) 0.0456(18) -0.0121(17) 0.0020(15) 0.008(2)
C12 0.030(2) 0.062(3) 0.0333(15) -0.0145(16) -0.0042(13) -0.001(2)

loop_
_geom_bond_atom_site_label_1
_geom_bond_atom_site_label_2
_geom_bond_distance
_geom_bond_site_symmetry_2
_geom_bond_publ_flag
Sn O1 2.117(2) 2_655 ?
Sn O1 2.117(2) . ?
Sn C7 2.149(3) . ?
Sn C7 2.149(3) 2_655 ?
Sn N1 2.310(2) 2_655 ?
Sn N1 2.310(2) . ?
O1 C1 1.297(3) . ?
O2 C1 1.212(4) . ?
N1 C2 1.346(3) . ?
N1 C6 1.349(4) . ?
C1 C2 1.514(4) . ?
C2 C3 1.379(4) . ?
C3 C4 1.405(4) . ?
C4 C5 1.363(4) . ?
C5 C6 1.368(4) . ?
C7 C12 1.380(4) . ?
C7 C8 1.394(4) . ?
C8 C9 1.391(4) . ?
C9 C10 1.374(5) . ?
C10 C11 1.381(5) . ?
C11 C12 1.399(5) . ?
